data_4129266
loop_
_publ_author_name
'Lissel, Franziska'
'Schwarz, Florian'
'Blacque, Olivier'
'Riel, Heike'
'L\"ortscher, Emanuel'
'Venkatesan, Koushik'
'Berke, Heinz'

_publ_section_title
;
 Organometallic single-molecule electronics: tuning electron transport
 through X(diphosphine)2FeC4Fe(diphosphine)2X building blocks by varying
 the Fe-X-Au anchoring scheme from coordinative to covalent.
;
_journal_issue 41
_journal_name_full 'Journal of the American Chemical Society'
_journal_page_first 14560
_journal_page_last 14569
_journal_paper_doi 10.1021/ja507672g
_journal_volume 136
_journal_year 2014
_chemical_formula_moiety 'C54 H114 Fe2 P8 Sn2, C6 H6'
_chemical_formula_sum 'C60 H120 Fe2 P8 Sn2'
_chemical_formula_weight 1438.39
_space_group_IT_number 14
_space_group_name_Hall '-P 2ybc'
_space_group_name_H-M_alt 'P 1 21/c 1'
_symmetry_cell_setting monoclinic
_symmetry_space_group_name_Hall '-P 2ybc'
_symmetry_space_group_name_H-M 'P 1 21/c 1'
_atom_sites_solution_hydrogens mixed
_atom_sites_solution_primary direct
_cell_angle_alpha 90
_cell_angle_beta 90.9394(16)
_cell_angle_gamma 90
_cell_formula_units_Z 4
_cell_length_a 19.0064(3)
_cell_length_b 18.7974(4)
_cell_length_c 19.7398(3)
_cell_measurement_reflns_used 25295
_cell_measurement_temperature 183(1)
_cell_measurement_theta_max 30.6
_cell_measurement_theta_min 2.3
_cell_volume 7051.5(2)
_computing_cell_refinement
;
CrysAlisPro, version 1.171.36.20 (Agilent Technologies, 2012)
;
_computing_data_collection
;
CrysAlisPro, version 1.171.36.24a (Agilent Technologies, 2012)
;
_computing_data_reduction
;
CrysAlisPro, version 1.171.36.20 (Agilent Technologies, 2012)
;
_computing_molecular_graphics 'Mercury (Macrae et al., 2006)'
_computing_publication_material
;
Mercury (Macrae et al., 2006)
PLATON for Windows (Spek, 2003)
PublCIF (Westrip, 2010)
ShelXL97 (Sheldrick, 2008) 
WinGX (Farrugia, 1999)
;
_computing_structure_refinement 'ShelXL97 (Sheldrick, 2008)'
_computing_structure_solution 'ShelXS97 (Sheldrick, 2008)'
_diffrn_ambient_temperature 183(1)
_diffrn_detector_area_resol_mean 10.3801
_diffrn_measured_fraction_theta_full 0.995
_diffrn_measured_fraction_theta_max 0.990
_diffrn_measurement_device_type 'SuperNova, Dual, Cu at zero, Atlas'
_diffrn_measurement_method '\w scans'
_diffrn_orient_matrix_UB_11 0.0105968000
_diffrn_orient_matrix_UB_12 -0.0286963000
_diffrn_orient_matrix_UB_13 0.0211442000
_diffrn_orient_matrix_UB_21 -0.0334136000
_diffrn_orient_matrix_UB_22 -0.0162490000
_diffrn_orient_matrix_UB_23 -0.0048620000
_diffrn_orient_matrix_UB_31 0.0127492000
_diffrn_orient_matrix_UB_32 -0.0184170000
_diffrn_orient_matrix_UB_33 -0.0286331000
_diffrn_radiation_monochromator mirror
_diffrn_radiation_type MoK\a
_diffrn_radiation_wavelength 0.71073
_diffrn_reflns_av_R_equivalents 0.0576
_diffrn_reflns_av_unetI/netI 0.0466
_diffrn_reflns_limit_h_max 24
_diffrn_reflns_limit_h_min -22
_diffrn_reflns_limit_k_max 21
_diffrn_reflns_limit_k_min -24
_diffrn_reflns_limit_l_max 25
_diffrn_reflns_limit_l_min -25
_diffrn_reflns_number 65475
_diffrn_reflns_theta_full 25.24
_diffrn_reflns_theta_max 27.10
_diffrn_reflns_theta_min 2.310
_diffrn_source 'SuperNova (Mo) X-ray Source'
_exptl_absorpt_coefficient_mu 1.319
_exptl_absorpt_correction_T_max 0.913
_exptl_absorpt_correction_T_min 0.800
_exptl_absorpt_correction_type analytical
_exptl_absorpt_process_details
;
CrysAlisPro, Agilent Technologies,
Version 1.171.36.20 (release 27-06-2012 CrysAlis171 .NET)
(compiled Jul 11 2012,15:38:31)
Analytical numeric absorption correction using a multifaceted crystal
model based on expressions derived by R.C. Clark & J.S. Reid.
(Clark, R. C. & Reid, J. S. (1995). Acta Cryst. A51, 887-897)
;
_exptl_crystal_colour yellow
_exptl_crystal_density_diffrn 1.355
_exptl_crystal_description plate
_exptl_crystal_F_000 3008
_exptl_crystal_size_max 0.20
_exptl_crystal_size_mid 0.12
_exptl_crystal_size_min 0.07
_refine_diff_density_max 2.881
_refine_diff_density_min -0.956
_refine_diff_density_rms 0.137
_refine_ls_extinction_method none
_refine_ls_goodness_of_fit_ref 1.088
_refine_ls_hydrogen_treatment mixed
_refine_ls_matrix_type full
_refine_ls_number_parameters 758
_refine_ls_number_reflns 15409
_refine_ls_number_restraints 236
_refine_ls_restrained_S_all 1.091
_refine_ls_R_factor_all 0.0799
_refine_ls_R_factor_gt 0.0647
_refine_ls_shift/su_max 0.001
_refine_ls_shift/su_mean 0.000
_refine_ls_structure_factor_coef Fsqd
_refine_ls_weighting_details 'w=1/[\s^2^(Fo^2^)+(0.0638P)^2^+40.1507P] where P=(Fo^2^+2Fc^2^)/3'
_refine_ls_weighting_scheme calc
_refine_ls_wR_factor_gt 0.1661
_refine_ls_wR_factor_ref 0.1769
_reflns_number_gt 12244
_reflns_number_total 15409
_reflns_threshold_expression 'I > 2\s(I)'
_cod_data_source_file ja507672g_si_002.cif
_cod_data_source_block 5
_cod_original_sg_symbol_H-M 'P 21/c'
_cod_database_code 4129266
_shelx_space_group_comment
;
The symmetry employed for this shelxl refinement is uniquely defined
by the following loop, which should always be used as a source of
symmetry information in preference to the above space-group names.
They are only intended as comments.
;
_olex2_refinement_description
;
1. Fixed Uiso
 At 1.2 times of:
  All C(H) groups, All C(H,H) groups, All C(H,H,H,H) groups
 At 1.5 times of:
  All C(H,H,H) groups
2. Restrained distances
 C20-C21A \\sim C20-C21B
 with sigma of 0.005
 C49-C50A \\sim C49-C50B
 with sigma of 0.005
3. Uiso/Uaniso restraints and constraints
C16 \\sim C17: within 3A with sigma of 0.01 and sigma for terminal atoms of 0.02
C20 \\sim C21A \\sim C21B: within 3A with sigma of 0.01 and sigma for terminal
atoms of 0.02
C49 \\sim C50A \\sim C50B: within 3A with sigma of 0.01 and sigma for terminal
atoms of 0.02
Sn1A \\sim Sn1B: within 3A with sigma of 0.002 and sigma for terminal atoms of
0.004
Sn2A \\sim Sn2B: within 3A with sigma of 0.002 and sigma for terminal atoms of
0.004
C55 \\sim C56 \\sim C57 \\sim C58 \\sim C59 \\sim C60: within 3A with sigma of
0.02 and sigma for terminal atoms of 0.04
C61 \\sim C62 \\sim C63 \\sim C64 \\sim C65 \\sim C66: within 3A with sigma of
0.02 and sigma for terminal atoms of 0.04
4. Others
 Sof(Sn1B)=1-FVAR(1)
 Sof(Sn1A)=FVAR(1)
 Sof(Sn2B)=1-FVAR(2)
 Sof(Sn2A)=FVAR(2)
 Sof(H20C)=Sof(H20D)=Sof(C21B)=Sof(H21D)=Sof(H21E)=Sof(H21F)=1-FVAR(3)
 Sof(H20A)=Sof(H20B)=Sof(C21A)=Sof(H21A)=Sof(H21B)=Sof(H21C)=FVAR(3)
 Sof(H49C)=Sof(H49D)=Sof(C50B)=Sof(H50D)=Sof(H50E)=Sof(H50F)=1-FVAR(4)
 Sof(H49A)=Sof(H49B)=Sof(C50A)=Sof(H50A)=Sof(H50B)=Sof(H50C)=FVAR(4)
 Sof(C66)=Sof(H66)=Sof(C61)=Sof(H61)=Sof(C62)=Sof(H62)=Sof(C63)=Sof(H63)=
 Sof(C64)=Sof(H64)=Sof(C65)=Sof(H65)=1-FVAR(5)
 Sof(C55)=Sof(H55)=Sof(C56)=Sof(H56)=Sof(C57)=Sof(H57)=Sof(C58)=Sof(H58)=
 Sof(C59)=Sof(H59)=Sof(C60)=Sof(H60)=FVAR(5)
5.a :
 C55(C56,C57,C58,C59,C60), C66(C61,C62,C63,C64,C65)
5.b Secondary CH2 refined with riding coordinates:
 C8(H8A,H8B), C9(H9A,H9B), C10(H10A,H10B), C12(H12A,H12B), C14(H14A,H14B),
 C16(H16A,H16B), C18(H18A,H18B), C19(H19A,H19B), C20(H20A,H20B), C22(H22A,H22B),
  C24(H24A,H24B), C26(H26A,H26B), C35(H35A,H35B), C36(H36A,H36B), C37(H37A,
 H37B), C39(H39A,H39B), C41(H41A,H41B), C43(H43A,H43B), C45(H45A,H45B),
 C46(H46A,H46B), C47(H47A,H47B), C49(H49A,H49B), C51(H51A,H51B), C53(H53A,H53B)
5.c Aromatic/amide H refined with riding coordinates:
 C55(H55), C56(H56), C57(H57), C58(H58), C59(H59), C60(H60), C66(H66),
 C61(H61), C62(H62), C63(H63), C64(H64), C65(H65)
5.d Idealised Me refined as rotating group:
 C5A(H5AA,H5AB,H5AC), C6A(H6AA,H6AB,H6AC), C7A(H7AA,H7AB,H7AC), C11(H11A,H11B,
 H11C), C13(H13A,H13B,H13C), C15(H15A,H15B,H15C), C17(H17A,H17B,H17C),
 C21A(H21A,H21B,H21C), C21B(H21D,H21E,H21F), C23(H23A,H23B,H23C), C25(H25A,H25B,
 H25C), C27(H27A,H27B,H27C), C32(H32A,H32B,H32C), C33(H33A,H33B,H33C), C34(H34A,
 H34B,H34C), C38(H38A,H38B,H38C), C40(H40A,H40B,H40C), C42(H42A,H42B,H42C),
 C44(H44A,H44B,H44C), C48(H48A,H48B,H48C), C50A(H50A,H50B,H50C), C50B(H50D,H50E,
 H50F), C52(H52A,H52B,H52C), C54(H54A,H54B,H54C)
;

loop_
_space_group_symop_operation_xyz
'x, y, z'
'-x, y+1/2, -z+1/2'
'-x, -y, -z'
'x, -y-1/2, z-1/2'

loop_
_atom_site_label
_atom_site_type_symbol
_atom_site_fract_x
_atom_site_fract_y
_atom_site_fract_z
_atom_site_U_iso_or_equiv
_atom_site_adp_type
_atom_site_occupancy
_atom_site_site_symmetry_order
_atom_site_calc_flag
_atom_site_refinement_flags_posn
_atom_site_refinement_flags_occupancy
_atom_site_disorder_assembly
_atom_site_disorder_group
C1 C -0.0077(3) 0.4032(3) 0.4702(2) 0.0229(10) Uani 1 1 d . . . .
C2 C -0.0021(3) 0.4654(3) 0.4888(2) 0.0236(10) Uani 1 1 d . . . .
C3 C -0.0060(3) 0.2044(3) 0.4198(2) 0.0228(10) Uani 1 1 d . . . .
C4 C 0.0027(3) 0.1435(3) 0.4031(3) 0.0348(13) Uani 1 1 d . . . .
C5A C 0.0032(5) 0.0601(4) 0.2508(3) 0.061(2) Uani 1 1 d . . A 1
H5AA H -0.0446 0.0441 0.2467 0.091 Uiso 1 1 calc GR . A 1
H5AB H 0.0327 0.0310 0.2231 0.091 Uiso 1 1 calc GR . A 1
H5AC H 0.0061 0.1087 0.2362 0.091 Uiso 1 1 calc GR . A 1
C6A C -0.0012(5) -0.0433(4) 0.3972(4) 0.0562(19) Uani 1 1 d . . A 1
H6AA H 0.0174 -0.0482 0.4424 0.084 Uiso 1 1 calc GR . A 1
H6AB H 0.0133 -0.0831 0.3703 0.084 Uiso 1 1 calc GR . A 1
H6AC H -0.0516 -0.0416 0.3983 0.084 Uiso 1 1 calc GR . A 1
C7A C 0.1511(4) 0.0494(5) 0.3571(5) 0.070(2) Uani 1 1 d . . A 1
H7AA H 0.1694 0.0896 0.3330 0.105 Uiso 1 1 calc GR . A 1
H7AB H 0.1672 0.0063 0.3363 0.105 Uiso 1 1 calc GR . A 1
H7AC H 0.1674 0.0511 0.4034 0.105 Uiso 1 1 calc GR . A 1
Sn1A Sn 0.03741(2) 0.05243(2) 0.35373(2) 0.03207(14) Uani 0.9284(16) 1 d . P A 1
Sn1B Sn -0.0305(4) 0.0491(3) 0.3572(3) 0.0489(16) Uani 0.0716(16) 1 d . P A 2
C8 C 0.0166(3) 0.3017(3) 0.2817(3) 0.0329(13) Uani 1 1 d . . . .
H8A H 0.0446 0.3170 0.2437 0.039 Uiso 1 1 calc R . . .
H8B H 0.0067 0.2513 0.2766 0.039 Uiso 1 1 calc R . . .
C9 C -0.0510(3) 0.3433(4) 0.2836(3) 0.0358(13) Uani 1 1 d . . . .
H9A H -0.0822 0.3283 0.2470 0.043 Uiso 1 1 calc R . . .
H9B H -0.0414 0.3936 0.2781 0.043 Uiso 1 1 calc R . . .
C10 C 0.1015(3) 0.4075(3) 0.3509(3) 0.0386(14) Uani 1 1 d . . . .
H10A H 0.0624 0.4407 0.3484 0.046 Uiso 1 1 calc R . . .
H10B H 0.1287 0.4193 0.3914 0.046 Uiso 1 1 calc R . . .
C11 C 0.1477(4) 0.4207(4) 0.2900(4) 0.059(2) Uani 1 1 d . . . .
H11A H 0.1911 0.3950 0.2956 0.088 Uiso 1 1 calc GR . . .
H11B H 0.1574 0.4706 0.2864 0.088 Uiso 1 1 calc GR . . .
H11C H 0.1237 0.4047 0.2496 0.088 Uiso 1 1 calc GR . . .
C12 C 0.1422(3) 0.2584(3) 0.3579(3) 0.0339(13) Uani 1 1 d . . . .
H12A H 0.1822 0.2830 0.3783 0.041 Uiso 1 1 calc R . . .
H12B H 0.1330 0.2170 0.3857 0.041 Uiso 1 1 calc R . . .
C13 C 0.1640(4) 0.2323(4) 0.2877(3) 0.0476(17) Uani 1 1 d . . . .
H13A H 0.1259 0.2059 0.2672 0.071 Uiso 1 1 calc GR . . .
H13B H 0.2046 0.2021 0.2922 0.071 Uiso 1 1 calc GR . . .
H13C H 0.1750 0.2724 0.2597 0.071 Uiso 1 1 calc GR . . .
C14 C -0.1444(4) 0.4104(4) 0.3733(4) 0.0528(19) Uani 1 1 d . . . .
H14A H -0.1770 0.4045 0.4102 0.063 Uiso 1 1 calc R . . .
H14B H -0.1122 0.4482 0.3863 0.063 Uiso 1 1 calc R . . .
C15 C -0.1863(4) 0.4352(5) 0.3112(4) 0.063(2) Uani 1 1 d . . . .
H15A H -0.1546 0.4469 0.2756 0.095 Uiso 1 1 calc GR . . .
H15B H -0.2133 0.4766 0.3227 0.095 Uiso 1 1 calc GR . . .
H15C H -0.2174 0.3980 0.2963 0.095 Uiso 1 1 calc GR . . .
C16 C -0.1632(4) 0.2643(4) 0.3456(3) 0.0496(18) Uani 1 1 d . . . .
H16A H -0.1795 0.2444 0.3879 0.060 Uiso 1 1 calc R . . .
H16B H -0.2021 0.2910 0.3259 0.060 Uiso 1 1 calc R . . .
C17 C -0.1484(5) 0.2050(5) 0.3003(6) 0.088(3) Uani 1 1 d . . . .
H17A H -0.1292 0.2229 0.2589 0.132 Uiso 1 1 calc GR . . .
H17B H -0.1912 0.1796 0.2904 0.132 Uiso 1 1 calc GR . . .
H17C H -0.1151 0.1734 0.3217 0.132 Uiso 1 1 calc GR . . .
C18 C -0.0389(3) 0.2666(4) 0.6078(3) 0.0425(15) Uani 1 1 d . . . .
H18A H -0.0675 0.2821 0.6453 0.051 Uiso 1 1 calc R . . .
H18B H -0.0280 0.2166 0.6139 0.051 Uiso 1 1 calc R . . .
C19 C 0.0290(3) 0.3101(4) 0.6059(3) 0.0375(14) Uani 1 1 d . . . .
H19A H 0.0600 0.2966 0.6433 0.045 Uiso 1 1 calc R . . .
H19B H 0.0186 0.3604 0.6099 0.045 Uiso 1 1 calc R . . .
C20 C -0.1598(4) 0.3392(4) 0.5473(4) 0.0532(18) Uani 1 1 d . . . .
H20A H -0.1750 0.3653 0.5073 0.064 Uiso 0.36(5) 1 calc R P B 1
H20B H -0.1993 0.3112 0.5629 0.064 Uiso 0.36(5) 1 calc R P B 1
H20C H -0.192(7) 0.342(7) 0.510(7) 0.064 Uiso 0.64(5) 1 d R P B 2
H20D H -0.186(7) 0.323(7) 0.590(7) 0.064 Uiso 0.64(5) 1 d R P B 2
C21A C -0.1369(17) 0.391(2) 0.6026(17) 0.076(6) Uani 0.36(5) 1 d . P B 1
H21A H -0.0867 0.3967 0.6020 0.114 Uiso 0.36(5) 1 calc GR P B 1
H21B H -0.1506 0.3732 0.6459 0.114 Uiso 0.36(5) 1 calc GR P B 1
H21C H -0.1589 0.4364 0.5947 0.114 Uiso 0.36(5) 1 calc GR P B 1
C21B C -0.1452(10) 0.4131(9) 0.5756(13) 0.067(5) Uani 0.64(5) 1 d . P B 2
H21D H -0.1889 0.4355 0.5869 0.101 Uiso 0.64(5) 1 calc GR P B 2
H21E H -0.1217 0.4411 0.5422 0.101 Uiso 0.64(5) 1 calc GR P B 2
H21F H -0.1159 0.4093 0.6155 0.101 Uiso 0.64(5) 1 calc GR P B 2
C22 C -0.1359(4) 0.1953(4) 0.5226(3) 0.0483(17) Uani 1 1 d . . . .
H22A H -0.1720 0.1995 0.4876 0.058 Uiso 1 1 calc R . . .
H22B H -0.1034 0.1589 0.5080 0.058 Uiso 1 1 calc R . . .
C23 C -0.1707(4) 0.1686(4) 0.5858(4) 0.056(2) Uani 1 1 d . . . .
H23A H -0.1895 0.1219 0.5776 0.084 Uiso 1 1 calc GR . . .
H23B H -0.2081 0.2003 0.5977 0.084 Uiso 1 1 calc GR . . .
H23C H -0.1367 0.1666 0.6222 0.084 Uiso 1 1 calc GR . . .
C24 C 0.1467(4) 0.3523(4) 0.5276(3) 0.0485(17) Uani 1 1 d . . . .
H24A H 0.1857 0.3273 0.5071 0.058 Uiso 1 1 calc R . . .
H24B H 0.1353 0.3922 0.4983 0.058 Uiso 1 1 calc R . . .
C25 C 0.1732(5) 0.3822(6) 0.5939(5) 0.077(3) Uani 1 1 d . . . .
H25A H 0.2127 0.4127 0.5860 0.115 Uiso 1 1 calc GR . . .
H25B H 0.1873 0.3440 0.6233 0.115 Uiso 1 1 calc GR . . .
H25C H 0.1364 0.4091 0.6147 0.115 Uiso 1 1 calc GR . . .
C26 C 0.1107(4) 0.2035(4) 0.5373(3) 0.0433(15) Uani 1 1 d . . . .
H26A H 0.0729 0.1688 0.5351 0.052 Uiso 1 1 calc R . . .
H26B H 0.1405 0.1947 0.4988 0.052 Uiso 1 1 calc R . . .
C27 C 0.1539(4) 0.1880(4) 0.6007(4) 0.057(2) Uani 1 1 d . . . .
H27A H 0.1734 0.1410 0.5979 0.085 Uiso 1 1 calc GR . . .
H27B H 0.1244 0.1911 0.6396 0.085 Uiso 1 1 calc GR . . .
H27C H 0.1913 0.2221 0.6048 0.085 Uiso 1 1 calc GR . . .
C28 C 0.4990(3) 0.5975(3) 0.4713(2) 0.0220(10) Uani 1 1 d . . . .
C29 C 0.5001(3) 0.5349(3) 0.4892(2) 0.0241(10) Uani 1 1 d . . . .
C30 C 0.4972(3) 0.7961(3) 0.4233(2) 0.0218(10) Uani 1 1 d . . . .
C31 C 0.4973(3) 0.8578(3) 0.4058(3) 0.0340(13) Uani 1 1 d . . . .
C32 C 0.5034(5) 1.0436(4) 0.4008(5) 0.065(2) Uani 1 1 d . . C 1
H32A H 0.4857 1.0482 0.4459 0.098 Uiso 1 1 calc GR . C 1
H32B H 0.4888 1.0839 0.3742 0.098 Uiso 1 1 calc GR . C 1
H32C H 0.5539 1.0415 0.4027 0.098 Uiso 1 1 calc GR . C 1
C33 C 0.4977(6) 0.9424(5) 0.2530(4) 0.069(2) Uani 1 1 d . . C 1
H33A H 0.5471 0.9530 0.2511 0.103 Uiso 1 1 calc GR . C 1
H33B H 0.4719 0.9758 0.2255 0.103 Uiso 1 1 calc GR . C 1
H33C H 0.4895 0.8951 0.2363 0.103 Uiso 1 1 calc GR . C 1
C34 C 0.3511(4) 0.9554(5) 0.3591(6) 0.073(3) Uani 1 1 d . . C 1
H34A H 0.3317 0.9085 0.3542 0.109 Uiso 1 1 calc GR . C 1
H34B H 0.3341 0.9850 0.3227 0.109 Uiso 1 1 calc GR . C 1
H34C H 0.3372 0.9752 0.4016 0.109 Uiso 1 1 calc GR . C 1
Sn2A Sn 0.46353(2) 0.94966(2) 0.35607(2) 0.03249(14) Uani 0.9270(16) 1 d . P C 1
Sn2B Sn 0.5322(4) 0.9499(3) 0.3542(3) 0.0507(16) Uani 0.0730(16) 1 d . P C 2
C35 C 0.5240(3) 0.7026(3) 0.2849(3) 0.0310(12) Uani 1 1 d . . . .
H35A H 0.5123 0.7525 0.2801 0.037 Uiso 1 1 calc R . . .
H35B H 0.5521 0.6883 0.2466 0.037 Uiso 1 1 calc R . . .
C36 C 0.4576(3) 0.6578(4) 0.2883(3) 0.0338(13) Uani 1 1 d . . . .
H36A H 0.4693 0.6078 0.2847 0.041 Uiso 1 1 calc R . . .
H36B H 0.4259 0.6701 0.2511 0.041 Uiso 1 1 calc R . . .
C37 C 0.6475(3) 0.7492(4) 0.3608(3) 0.0354(13) Uani 1 1 d . . . .
H37A H 0.6393 0.7869 0.3932 0.042 Uiso 1 1 calc R . . .
H37B H 0.6893 0.7239 0.3763 0.042 Uiso 1 1 calc R . . .
C38 C 0.6644(4) 0.7838(4) 0.2939(4) 0.0520(18) Uani 1 1 d . . . .
H38A H 0.6749 0.7477 0.2612 0.078 Uiso 1 1 calc GR . . .
H38B H 0.7044 0.8145 0.2997 0.078 Uiso 1 1 calc GR . . .
H38C H 0.6247 0.8112 0.2783 0.078 Uiso 1 1 calc GR . . .
C39 C 0.6131(3) 0.5995(3) 0.3523(3) 0.0378(13) Uani 1 1 d . . . .
H39A H 0.6440 0.5896 0.3908 0.045 Uiso 1 1 calc R . . .
H39B H 0.5758 0.5643 0.3527 0.045 Uiso 1 1 calc R . . .
C40 C 0.6552(4) 0.5883(5) 0.2881(4) 0.060(2) Uani 1 1 d . . . .
H40A H 0.6264 0.5998 0.2493 0.091 Uiso 1 1 calc GR . . .
H40B H 0.6698 0.5395 0.2855 0.091 Uiso 1 1 calc GR . . .
H40C H 0.6959 0.6185 0.2892 0.091 Uiso 1 1 calc GR . . .
C41 C 0.3490(3) 0.7438(4) 0.3520(3) 0.0430(15) Uani 1 1 d . . . .
H41A H 0.3065 0.7294 0.3748 0.052 Uiso 1 1 calc R . . .
H41B H 0.3654 0.7869 0.3740 0.052 Uiso 1 1 calc R . . .
C42 C 0.3284(6) 0.7632(5) 0.2823(4) 0.083(3) Uani 1 1 d . . . .
H42A H 0.3685 0.7817 0.2592 0.125 Uiso 1 1 calc GR . . .
H42B H 0.2921 0.7987 0.2833 0.125 Uiso 1 1 calc GR . . .
H42C H 0.3111 0.7218 0.2589 0.125 Uiso 1 1 calc GR . . .
C43 C 0.3600(4) 0.5947(4) 0.3761(4) 0.0513(18) Uani 1 1 d . . . .
H43A H 0.3904 0.5553 0.3890 0.062 Uiso 1 1 calc R . . .
H43B H 0.3276 0.6020 0.4129 0.062 Uiso 1 1 calc R . . .
C44 C 0.3174(4) 0.5724(4) 0.3137(4) 0.057(2) Uani 1 1 d . . . .
H44A H 0.3486 0.5643 0.2766 0.085 Uiso 1 1 calc GR . . .
H44B H 0.2847 0.6095 0.3017 0.085 Uiso 1 1 calc GR . . .
H44C H 0.2921 0.5295 0.3232 0.085 Uiso 1 1 calc GR . . .
C45 C 0.4699(3) 0.7310(4) 0.6115(3) 0.0416(15) Uani 1 1 d . . . .
H45A H 0.4804 0.7810 0.6181 0.050 Uiso 1 1 calc R . . .
H45B H 0.4416 0.7149 0.6489 0.050 Uiso 1 1 calc R . . .
C46 C 0.5375(3) 0.6889(4) 0.6095(3) 0.0380(14) Uani 1 1 d . . . .
H46A H 0.5277 0.6384 0.6134 0.046 Uiso 1 1 calc R . . .
H46B H 0.5685 0.7027 0.6467 0.046 Uiso 1 1 calc R . . .
C47 C 0.3698(4) 0.8016(4) 0.5278(3) 0.0454(16) Uani 1 1 d . . . .
H47A H 0.4007 0.8391 0.5124 0.054 Uiso 1 1 calc R . . .
H47B H 0.3328 0.7963 0.4937 0.054 Uiso 1 1 calc R . . .
C48 C 0.3360(4) 0.8267(4) 0.5922(3) 0.0469(16) Uani 1 1 d . . . .
H48A H 0.3164 0.8733 0.5852 0.070 Uiso 1 1 calc GR . . .
H48B H 0.3708 0.8286 0.6279 0.070 Uiso 1 1 calc GR . . .
H48C H 0.2993 0.7943 0.6044 0.070 Uiso 1 1 calc GR . . .
C49 C 0.3498(4) 0.6570(4) 0.5519(4) 0.0560(19) Uani 1 1 d . . . .
H49A H 0.3090 0.6847 0.5645 0.067 Uiso 0.47(4) 1 calc R P D 1
H49B H 0.3370 0.6296 0.5119 0.067 Uiso 0.47(4) 1 calc R P D 1
H49C H 0.316(8) 0.676(9) 0.590(8) 0.067 Uiso 0.53(4) 1 d R P D 2
H49D H 0.316(9) 0.658(9) 0.514(8) 0.067 Uiso 0.53(4) 1 d R P D 2
C50A C 0.3677(13) 0.6067(15) 0.6084(14) 0.078(6) Uani 0.47(4) 1 d . P D 1
H50A H 0.3405 0.5640 0.6032 0.118 Uiso 0.47(4) 1 calc GR P D 1
H50B H 0.3572 0.6286 0.6510 0.118 Uiso 0.47(4) 1 calc GR P D 1
H50C H 0.4169 0.5952 0.6072 0.118 Uiso 0.47(4) 1 calc GR P D 1
C50B C 0.3626(11) 0.5840(9) 0.5793(14) 0.064(5) Uani 0.53(4) 1 d . P D 2
H50D H 0.3953 0.5865 0.6169 0.097 Uiso 0.53(4) 1 calc GR P D 2
H50E H 0.3818 0.5544 0.5445 0.097 Uiso 0.53(4) 1 calc GR P D 2
H50F H 0.3190 0.5640 0.5942 0.097 Uiso 0.53(4) 1 calc GR P D 2
C51 C 0.6184(4) 0.7959(3) 0.5403(3) 0.0417(15) Uani 1 1 d . . . .
H51A H 0.6492 0.8042 0.5024 0.050 Uiso 1 1 calc R . . .
H51B H 0.5807 0.8305 0.5368 0.050 Uiso 1 1 calc R . . .
C52 C 0.6600(4) 0.8121(4) 0.6047(4) 0.056(2) Uani 1 1 d . . . .
H52A H 0.6822 0.8577 0.6007 0.083 Uiso 1 1 calc GR . . .
H52B H 0.6953 0.7762 0.6118 0.083 Uiso 1 1 calc GR . . .
H52C H 0.6288 0.8126 0.6425 0.083 Uiso 1 1 calc GR . . .
C53 C 0.6551(4) 0.6471(4) 0.5300(3) 0.0514(19) Uani 1 1 d . . . .
H53A H 0.6445 0.6086 0.4988 0.062 Uiso 1 1 calc R . . .
H53B H 0.6945 0.6730 0.5115 0.062 Uiso 1 1 calc R . . .
C54 C 0.6801(5) 0.6143(6) 0.5945(6) 0.098(4) Uani 1 1 d . . . .
H54A H 0.7156 0.5795 0.5852 0.147 Uiso 1 1 calc GR . . .
H54B H 0.6413 0.5916 0.6164 0.147 Uiso 1 1 calc GR . . .
H54C H 0.6994 0.6504 0.6237 0.147 Uiso 1 1 calc GR . . .
Fe1 Fe -0.01115(4) 0.30377(4) 0.44489(3) 0.01785(16) Uani 1 1 d . . . .
Fe2 Fe 0.49715(4) 0.69703(4) 0.44813(3) 0.01778(16) Uani 1 1 d . . . .
P1 P 0.06500(7) 0.31804(7) 0.36241(6) 0.0238(3) Uani 1 1 d . . . .
P2 P -0.09305(7) 0.32746(8) 0.36617(6) 0.0254(3) Uani 1 1 d . . . .
P3 P -0.08747(7) 0.28034(8) 0.52587(7) 0.0251(3) Uani 1 1 d . . . .
P4 P 0.07084(7) 0.29200(8) 0.52558(6) 0.0245(3) Uani 1 1 d . . . .
P5 P 0.57312(7) 0.68689(7) 0.36555(6) 0.0238(3) Uani 1 1 d . . . .
P6 P 0.41517(7) 0.67503(8) 0.36934(6) 0.0242(3) Uani 1 1 d . . . .
P7 P 0.42080(7) 0.71825(8) 0.53011(6) 0.0243(3) Uani 1 1 d . . . .
P8 P 0.57898(7) 0.70762(8) 0.52849(6) 0.0244(3) Uani 1 1 d . . . .
C55 C 0.2916(7) 0.4759(7) 0.1438(7) 0.061(4) Uani 0.56(2) 1 d . P E 1
H55 H 0.3213 0.4657 0.1804 0.073 Uiso 0.56(2) 1 calc R P E 1
C56 C 0.3074(6) 0.4509(7) 0.0798(8) 0.062(4) Uani 0.56(2) 1 d G P E 1
H56 H 0.3478 0.4238 0.0735 0.074 Uiso 0.56(2) 1 calc R P E 1
C57 C 0.2632(8) 0.4661(8) 0.0252(6) 0.068(4) Uani 0.56(2) 1 d G P E 1
H57 H 0.2738 0.4492 -0.0177 0.082 Uiso 0.56(2) 1 calc R P E 1
C58 C 0.2031(8) 0.5063(6) 0.0346(6) 0.060(4) Uani 0.56(2) 1 d G P E 1
H58 H 0.1734 0.5165 -0.0020 0.073 Uiso 0.56(2) 1 calc R P E 1
C59 C 0.1872(6) 0.5314(7) 0.0986(7) 0.058(4) Uani 0.56(2) 1 d G P E 1
H59 H 0.1468 0.5584 0.1049 0.070 Uiso 0.56(2) 1 calc R P E 1
C60 C 0.2315(7) 0.5162(7) 0.1531(5) 0.051(4) Uani 0.56(2) 1 d G P E 1
H60 H 0.2209 0.5331 0.1960 0.061 Uiso 0.56(2) 1 calc R P E 1
C66 C 0.2087(10) 0.5114(10) 0.1350(11) 0.070(5) Uani 0.44(2) 1 d . P E 2
H66 H 0.1756 0.5263 0.1661 0.085 Uiso 0.44(2) 1 calc R P E 2
C61 C 0.2691(10) 0.4766(12) 0.1572(8) 0.069(5) Uani 0.44(2) 1 d G P E 2
H61 H 0.2764 0.4681 0.2031 0.083 Uiso 0.44(2) 1 calc R P E 2
C62 C 0.3185(9) 0.4543(10) 0.1108(10) 0.067(5) Uani 0.44(2) 1 d G P E 2
H62 H 0.3590 0.4310 0.1257 0.080 Uiso 0.44(2) 1 calc R P E 2
C63 C 0.3075(12) 0.4670(9) 0.0423(10) 0.074(5) Uani 0.44(2) 1 d G P E 2
H63 H 0.3407 0.4521 0.0112 0.089 Uiso 0.44(2) 1 calc R P E 2
C64 C 0.2472(12) 0.5018(11) 0.0201(9) 0.078(5) Uani 0.44(2) 1 d G P E 2
H64 H 0.2398 0.5103 -0.0259 0.094 Uiso 0.44(2) 1 calc R P E 2
C65 C 0.1978(9) 0.5240(10) 0.0664(11) 0.074(5) Uani 0.44(2) 1 d G P E 2
H65 H 0.1573 0.5474 0.0515 0.089 Uiso 0.44(2) 1 calc R P E 2

loop_
_atom_site_aniso_label
_atom_site_aniso_U_11
_atom_site_aniso_U_22
_atom_site_aniso_U_33
_atom_site_aniso_U_23
_atom_site_aniso_U_13
_atom_site_aniso_U_12
C1 0.026(2) 0.022(3) 0.021(2) -0.0003(19) 0.0014(18) -0.0005(19)
C2 0.032(3) 0.017(3) 0.022(2) -0.0012(19) 0.0003(19) -0.0007(19)
C3 0.028(2) 0.020(3) 0.021(2) -0.0027(19) -0.0002(18) -0.0026(19)
C4 0.050(3) 0.019(3) 0.035(3) -0.004(2) -0.002(3) 0.000(2)
C5A 0.106(7) 0.044(4) 0.032(3) -0.006(3) -0.011(4) 0.001(4)
C6A 0.080(5) 0.022(3) 0.066(5) 0.006(3) 0.011(4) 0.003(3)
C7A 0.050(5) 0.063(6) 0.097(7) -0.002(5) 0.006(4) 0.019(4)
Sn1A 0.0487(3) 0.0167(2) 0.0307(2) -0.00383(16) -0.00131(18) 0.00551(17)
Sn1B 0.083(3) 0.024(3) 0.039(3) -0.004(2) 0.007(3) -0.011(2)
C8 0.041(3) 0.041(4) 0.016(2) -0.001(2) 0.006(2) -0.001(3)
C9 0.038(3) 0.041(4) 0.028(3) 0.005(3) -0.004(2) 0.001(3)
C10 0.042(3) 0.035(4) 0.039(3) 0.006(3) 0.010(3) -0.013(3)
C11 0.065(5) 0.053(5) 0.059(5) 0.008(4) 0.025(4) -0.024(4)
C12 0.032(3) 0.039(3) 0.031(3) 0.000(2) 0.005(2) 0.006(2)
C13 0.048(4) 0.059(5) 0.036(3) -0.004(3) 0.015(3) 0.012(3)
C14 0.056(4) 0.047(4) 0.055(4) -0.001(3) -0.018(3) 0.022(3)
C15 0.057(5) 0.070(6) 0.061(5) 0.010(4) -0.019(4) 0.027(4)
C16 0.046(4) 0.065(5) 0.038(3) -0.003(3) -0.003(3) -0.026(3)
C17 0.063(5) 0.063(6) 0.138(9) -0.038(6) -0.012(6) -0.019(4)
C18 0.046(4) 0.059(4) 0.022(3) 0.004(3) 0.002(2) -0.003(3)
C19 0.043(3) 0.046(4) 0.023(3) -0.004(2) -0.002(2) -0.002(3)
C20 0.049(4) 0.051(4) 0.061(4) 0.000(4) 0.025(3) 0.014(3)
C21A 0.071(11) 0.047(12) 0.110(14) 0.018(11) 0.035(12) 0.013(11)
C21B 0.066(7) 0.031(7) 0.106(11) 0.001(7) 0.054(8) 0.006(6)
C22 0.057(4) 0.045(4) 0.043(4) 0.004(3) 0.010(3) -0.019(3)
C23 0.046(4) 0.058(5) 0.063(5) 0.022(4) 0.019(3) -0.007(3)
C24 0.041(4) 0.061(5) 0.043(4) -0.003(3) -0.006(3) -0.020(3)
C25 0.065(5) 0.086(7) 0.079(6) -0.032(5) -0.013(5) -0.026(5)
C26 0.048(4) 0.040(4) 0.042(3) 0.001(3) -0.012(3) 0.013(3)
C27 0.071(5) 0.045(4) 0.054(4) 0.002(3) -0.027(4) 0.011(4)
C28 0.025(2) 0.022(3) 0.018(2) 0.0002(19) -0.0001(18) 0.0007(19)
C29 0.035(3) 0.016(3) 0.021(2) -0.0002(19) 0.0028(19) 0.0001(19)
C30 0.025(2) 0.023(3) 0.018(2) 0.0014(19) -0.0009(17) 0.0035(19)
C31 0.050(3) 0.019(3) 0.033(3) 0.004(2) 0.002(2) 0.007(2)
C32 0.088(6) 0.025(4) 0.082(6) -0.006(4) -0.003(5) 0.007(4)
C33 0.116(7) 0.056(5) 0.034(4) 0.006(4) 0.014(4) 0.015(5)
C34 0.052(5) 0.049(5) 0.118(8) 0.015(5) 0.014(5) 0.017(4)
Sn2A 0.0471(3) 0.0166(2) 0.0338(2) 0.00622(16) 0.00305(18) 0.00482(17)
Sn2B 0.085(3) 0.026(3) 0.041(3) 0.010(2) 0.011(3) -0.010(2)
C35 0.034(3) 0.040(3) 0.019(2) 0.005(2) 0.004(2) 0.004(2)
C36 0.032(3) 0.045(4) 0.025(3) -0.006(2) -0.001(2) 0.001(2)
C37 0.030(3) 0.042(4) 0.034(3) 0.001(3) 0.003(2) -0.009(2)
C38 0.056(4) 0.052(5) 0.048(4) 0.006(3) 0.015(3) -0.021(3)
C39 0.041(3) 0.036(3) 0.037(3) -0.007(3) 0.005(2) 0.010(3)
C40 0.066(5) 0.064(5) 0.052(4) -0.008(4) 0.014(4) 0.029(4)
C41 0.041(3) 0.051(4) 0.037(3) -0.004(3) -0.007(3) 0.013(3)
C42 0.122(8) 0.082(7) 0.045(4) -0.003(4) -0.027(5) 0.057(6)
C43 0.055(4) 0.045(4) 0.053(4) 0.006(3) -0.020(3) -0.020(3)
C44 0.054(4) 0.060(5) 0.056(4) -0.008(4) -0.016(3) -0.023(4)
C45 0.047(4) 0.059(4) 0.019(2) -0.003(3) 0.002(2) 0.001(3)
C46 0.042(3) 0.050(4) 0.022(3) 0.006(3) -0.003(2) 0.001(3)
C47 0.057(4) 0.047(4) 0.032(3) 0.001(3) 0.012(3) 0.020(3)
C48 0.048(4) 0.053(4) 0.041(3) -0.011(3) 0.014(3) 0.008(3)
C49 0.055(4) 0.051(5) 0.062(5) -0.001(4) 0.019(4) -0.024(4)
C50A 0.088(10) 0.042(10) 0.106(13) -0.007(10) 0.031(11) -0.024(9)
C50B 0.058(8) 0.036(8) 0.101(11) -0.011(8) 0.049(8) -0.008(7)
C51 0.051(4) 0.033(3) 0.041(3) 0.000(3) -0.010(3) -0.014(3)
C52 0.071(5) 0.051(5) 0.044(4) -0.002(3) -0.023(4) -0.014(4)
C53 0.048(4) 0.067(5) 0.039(3) 0.003(3) -0.003(3) 0.029(4)
C54 0.066(6) 0.110(9) 0.117(9) 0.063(7) -0.004(6) 0.030(6)
Fe1 0.0247(3) 0.0129(3) 0.0160(3) -0.0008(2) 0.0013(2) -0.0012(3)
Fe2 0.0252(3) 0.0127(3) 0.0154(3) 0.0009(2) -0.0009(2) 0.0001(3)
P1 0.0274(6) 0.0242(7) 0.0201(6) 0.0006(5) 0.0045(5) -0.0021(5)
P2 0.0263(7) 0.0293(8) 0.0203(6) 0.0000(5) -0.0026(5) -0.0014(5)
P3 0.0276(7) 0.0263(7) 0.0216(6) 0.0008(5) 0.0048(5) -0.0010(5)
P4 0.0268(6) 0.0262(7) 0.0203(6) -0.0008(5) -0.0014(5) -0.0010(5)
P5 0.0261(6) 0.0253(7) 0.0201(6) 0.0000(5) 0.0018(5) -0.0005(5)
P6 0.0260(6) 0.0255(7) 0.0209(6) -0.0014(5) -0.0032(5) -0.0001(5)
P7 0.0287(7) 0.0246(7) 0.0195(6) 0.0018(5) 0.0033(5) -0.0008(5)
P8 0.0275(6) 0.0269(7) 0.0186(6) -0.0001(5) -0.0030(5) 0.0018(5)
C55 0.082(8) 0.047(7) 0.053(7) 0.002(6) -0.008(7) -0.021(7)
C56 0.079(8) 0.046(7) 0.060(8) -0.002(6) 0.001(7) -0.005(6)
C57 0.088(9) 0.057(8) 0.059(7) -0.007(6) 0.006(7) -0.003(7)
C58 0.076(8) 0.058(7) 0.048(7) -0.001(6) -0.005(6) 0.002(6)
C59 0.074(8) 0.054(7) 0.048(7) -0.002(6) 0.009(6) -0.013(6)
C60 0.070(8) 0.044(7) 0.040(6) 0.004(5) 0.001(5) -0.019(6)
C66 0.084(10) 0.055(9) 0.073(10) 0.014(8) 0.012(8) -0.016(8)
C61 0.082(10) 0.058(10) 0.068(9) 0.003(8) 0.003(8) -0.020(8)
C62 0.084(10) 0.051(9) 0.065(10) 0.007(8) 0.002(8) -0.014(8)
C63 0.086(11) 0.064(9) 0.072(10) 0.000(8) 0.008(9) -0.008(8)
C64 0.091(11) 0.072(10) 0.071(9) 0.006(8) 0.006(8) -0.007(9)
C65 0.087(10) 0.061(9) 0.075(10) 0.015(8) -0.001(8) -0.006(8)

loop_
_atom_type_symbol
_atom_type_description
_atom_type_scat_dispersion_real
_atom_type_scat_dispersion_imag
_atom_type_scat_source
C C 0.0033 0.0016 'International Tables Vol C Tables 4.2.6.8 and 6.1.1.4'
H H 0.0000 0.0000 'International Tables Vol C Tables 4.2.6.8 and 6.1.1.4'
Fe Fe 0.3463 0.8444 'International Tables Vol C Tables 4.2.6.8 and 6.1.1.4'
P P 0.1023 0.0942 'International Tables Vol C Tables 4.2.6.8 and 6.1.1.4'
Sn Sn -0.6537 1.4246 'International Tables Vol C Tables 4.2.6.8 and 6.1.1.4'

loop_
_exptl_crystal_face_index_h
_exptl_crystal_face_index_k
_exptl_crystal_face_index_l
_exptl_crystal_face_perp_dist
_exptl_oxdiff_crystal_face_indexfrac_h
_exptl_oxdiff_crystal_face_indexfrac_k
_exptl_oxdiff_crystal_face_indexfrac_l
_exptl_oxdiff_crystal_face_x
_exptl_oxdiff_crystal_face_y
_exptl_oxdiff_crystal_face_z
0 1 -1 0.0331 0.0009 0.9995 -1.0000 -0.0498 -0.0114 0.0102
0 -1 1 0.0331 -0.0009 -0.9995 1.0000 0.0498 0.0114 -0.0102
-1 0 0 0.0856 -1.0001 0.0022 0.0008 -0.0106 0.0334 -0.0128
1 0 0 0.1116 1.0001 -0.0022 -0.0008 0.0106 -0.0334 0.0128
0 -1 -1 0.0530 -0.0016 -0.9984 -1.0003 0.0075 0.0211 0.0470
0 1 1 0.0690 0.0016 0.9984 1.0003 -0.0075 -0.0211 -0.0470
-1 2 3 0.0633 -0.9965 1.9984 3.0015 -0.0044 -0.0138 -0.1354
3 1 5 0.0923 3.0035 0.9897 4.9985 0.1091 -0.1407 -0.1231

loop_
_geom_angle_atom_site_label_1
_geom_angle_atom_site_label_2
_geom_angle_atom_site_label_3
_geom_angle
_geom_angle_site_symmetry_3
C2 C1 Fe1 176.1(5) .
C1 C2 C2 177.8(7) 3_566
C4 C3 Fe1 174.9(5) .
C3 C4 Sn1A 162.9(5) .
C3 C4 Sn1B 152.5(6) .
H5AA C5A H5AB 109.5 .
H5AA C5A H5AC 109.5 .
H5AB C5A H5AC 109.5 .
Sn1A C5A H5AA 109.5 .
Sn1A C5A H5AB 109.5 .
Sn1A C5A H5AC 109.5 .
H6AA C6A H6AB 109.5 .
H6AA C6A H6AC 109.5 .
H6AB C6A H6AC 109.5 .
Sn1A C6A H6AA 109.5 .
Sn1A C6A H6AB 109.5 .
Sn1A C6A H6AC 109.5 .
H7AA C7A H7AB 109.5 .
H7AA C7A H7AC 109.5 .
H7AB C7A H7AC 109.5 .
Sn1A C7A H7AA 109.5 .
Sn1A C7A H7AB 109.5 .
Sn1A C7A H7AC 109.5 .
C4 Sn1A C5A 107.3(3) .
C4 Sn1A C6A 113.1(3) .
C4 Sn1A C7A 109.4(3) .
C5A Sn1A C6A 109.9(3) .
C5A Sn1A C7A 108.7(4) .
C6A Sn1A C7A 108.5(3) .
H8A C8 H8B 108.5 .
C9 C8 H8A 110.2 .
C9 C8 H8B 110.2 .
C9 C8 P1 107.7(4) .
P1 C8 H8A 110.2 .
P1 C8 H8B 110.2 .
C8 C9 H9A 110.0 .
C8 C9 H9B 110.0 .
C8 C9 P2 108.7(4) .
H9A C9 H9B 108.3 .
P2 C9 H9A 110.0 .
P2 C9 H9B 110.0 .
H10A C10 H10B 107.1 .
C11 C10 H10A 107.8 .
C11 C10 H10B 107.8 .
C11 C10 P1 118.1(5) .
P1 C10 H10A 107.8 .
P1 C10 H10B 107.8 .
C10 C11 H11A 109.5 .
C10 C11 H11B 109.5 .
C10 C11 H11C 109.5 .
H11A C11 H11B 109.5 .
H11A C11 H11C 109.5 .
H11B C11 H11C 109.5 .
H12A C12 H12B 107.2 .
C13 C12 H12A 107.9 .
C13 C12 H12B 107.9 .
C13 C12 P1 117.6(4) .
P1 C12 H12A 107.9 .
P1 C12 H12B 107.9 .
C12 C13 H13A 109.5 .
C12 C13 H13B 109.5 .
C12 C13 H13C 109.5 .
H13A C13 H13B 109.5 .
H13A C13 H13C 109.5 .
H13B C13 H13C 109.5 .
H14A C14 H14B 107.2 .
C15 C14 H14A 107.8 .
C15 C14 H14B 107.8 .
C15 C14 P2 117.9(6) .
P2 C14 H14A 107.8 .
P2 C14 H14B 107.8 .
C14 C15 H15A 109.5 .
C14 C15 H15B 109.5 .
C14 C15 H15C 109.5 .
H15A C15 H15B 109.5 .
H15A C15 H15C 109.5 .
H15B C15 H15C 109.5 .
H16A C16 H16B 107.0 .
C17 C16 H16A 107.6 .
C17 C16 H16B 107.6 .
C17 C16 P2 119.0(6) .
P2 C16 H16A 107.6 .
P2 C16 H16B 107.6 .
C16 C17 H17A 109.5 .
C16 C17 H17B 109.5 .
C16 C17 H17C 109.5 .
H17A C17 H17B 109.5 .
H17A C17 H17C 109.5 .
H17B C17 H17C 109.5 .
H18A C18 H18B 108.4 .
C19 C18 H18A 110.1 .
C19 C18 H18B 110.1 .
C19 C18 P3 108.2(4) .
P3 C18 H18A 110.1 .
P3 C18 H18B 110.1 .
C18 C19 H19A 110.2 .
C18 C19 H19B 110.2 .
C18 C19 P4 107.6(4) .
H19A C19 H19B 108.5 .
P4 C19 H19A 110.2 .
P4 C19 H19B 110.2 .
H20A C20 H20B 108.1 .
H20C C20 H20D 110(10) .
C21A C20 H20A 109.6 .
C21A C20 H20B 109.6 .
C21A C20 P3 110.4(14) .
C21B C20 H20C 110(8) .
C21B C20 H20D 93(7) .
C21B C20 P3 120.4(8) .
P3 C20 H20A 109.6 .
P3 C20 H20B 109.6 .
P3 C20 H20C 110(8) .
P3 C20 H20D 113(7) .
C20 C21A H21A 109.5 .
C20 C21A H21B 109.5 .
C20 C21A H21C 109.5 .
H21A C21A H21B 109.5 .
H21A C21A H21C 109.5 .
H21B C21A H21C 109.5 .
C20 C21B H21D 109.5 .
C20 C21B H21E 109.5 .
C20 C21B H21F 109.5 .
H21D C21B H21E 109.5 .
H21D C21B H21F 109.5 .
H21E C21B H21F 109.5 .
H22A C22 H22B 107.0 .
C23 C22 H22A 107.6 .
C23 C22 H22B 107.6 .
C23 C22 P3 119.1(5) .
P3 C22 H22A 107.6 .
P3 C22 H22B 107.6 .
C22 C23 H23A 109.5 .
C22 C23 H23B 109.5 .
C22 C23 H23C 109.5 .
H23A C23 H23B 109.5 .
H23A C23 H23C 109.5 .
H23B C23 H23C 109.5 .
H24A C24 H24B 106.9 .
C25 C24 H24A 107.3 .
C25 C24 H24B 107.3 .
C25 C24 P4 120.1(6) .
P4 C24 H24A 107.3 .
P4 C24 H24B 107.3 .
C24 C25 H25A 109.5 .
C24 C25 H25B 109.5 .
C24 C25 H25C 109.5 .
H25A C25 H25B 109.5 .
H25A C25 H25C 109.5 .
H25B C25 H25C 109.5 .
H26A C26 H26B 106.9 .
C27 C26 H26A 107.4 .
C27 C26 H26B 107.4 .
C27 C26 P4 119.6(5) .
P4 C26 H26A 107.4 .
P4 C26 H26B 107.4 .
C26 C27 H27A 109.5 .
C26 C27 H27B 109.5 .
C26 C27 H27C 109.5 .
H27A C27 H27B 109.5 .
H27A C27 H27C 109.5 .
H27B C27 H27C 109.5 .
C29 C28 Fe2 177.0(4) .
C28 C29 C29 178.2(7) 3_666
C31 C30 Fe2 178.1(5) .
C30 C31 Sn2A 158.0(5) .
C30 C31 Sn2B 157.2(5) .
H32A C32 H32B 109.5 .
H32A C32 H32C 109.5 .
H32B C32 H32C 109.5 .
Sn2A C32 H32A 109.5 .
Sn2A C32 H32B 109.5 .
Sn2A C32 H32C 109.5 .
H33A C33 H33B 109.5 .
H33A C33 H33C 109.5 .
H33B C33 H33C 109.5 .
Sn2A C33 H33A 109.5 .
Sn2A C33 H33B 109.5 .
Sn2A C33 H33C 109.5 .
H34A C34 H34B 109.5 .
H34A C34 H34C 109.5 .
H34B C34 H34C 109.5 .
Sn2A C34 H34A 109.5 .
Sn2A C34 H34B 109.5 .
Sn2A C34 H34C 109.5 .
C31 Sn2A C32 113.0(3) .
C31 Sn2A C33 107.3(3) .
C31 Sn2A C34 109.2(3) .
C32 Sn2A C33 109.7(4) .
C32 Sn2A C34 107.4(4) .
C34 Sn2A C33 110.3(4) .
H35A C35 H35B 108.7 .
C36 C35 H35A 110.5 .
C36 C35 H35B 110.5 .
C36 C35 P5 106.3(4) .
P5 C35 H35A 110.5 .
P5 C35 H35B 110.5 .
C35 C36 H36A 110.0 .
C35 C36 H36B 110.0 .
C35 C36 P6 108.6(4) .
H36A C36 H36B 108.3 .
P6 C36 H36A 110.0 .
P6 C36 H36B 110.0 .
H37A C37 H37B 107.0 .
C38 C37 H37A 107.4 .
C38 C37 H37B 107.4 .
C38 C37 P5 119.5(5) .
P5 C37 H37A 107.4 .
P5 C37 H37B 107.4 .
C37 C38 H38A 109.5 .
C37 C38 H38B 109.5 .
C37 C38 H38C 109.5 .
H38A C38 H38B 109.5 .
H38A C38 H38C 109.5 .
H38B C38 H38C 109.5 .
H39A C39 H39B 107.2 .
C40 C39 H39A 107.8 .
C40 C39 H39B 107.8 .
C40 C39 P5 117.9(5) .
P5 C39 H39A 107.8 .
P5 C39 H39B 107.8 .
C39 C40 H40A 109.5 .
C39 C40 H40B 109.5 .
C39 C40 H40C 109.5 .
H40A C40 H40B 109.5 .
H40A C40 H40C 109.5 .
H40B C40 H40C 109.5 .
H41A C41 H41B 106.7 .
C42 C41 H41A 107.0 .
C42 C41 H41B 107.0 .
C42 C41 P6 121.5(5) .
P6 C41 H41A 107.0 .
P6 C41 H41B 107.0 .
C41 C42 H42A 109.5 .
C41 C42 H42B 109.5 .
C41 C42 H42C 109.5 .
H42A C42 H42B 109.5 .
H42A C42 H42C 109.5 .
H42B C42 H42C 109.5 .
H43A C43 H43B 107.2 .
C44 C43 H43A 107.9 .
C44 C43 H43B 107.9 .
C44 C43 P6 117.5(5) .
P6 C43 H43A 107.9 .
P6 C43 H43B 107.9 .
C43 C44 H44A 109.5 .
C43 C44 H44B 109.5 .
C43 C44 H44C 109.5 .
H44A C44 H44B 109.5 .
H44A C44 H44C 109.5 .
H44B C44 H44C 109.5 .
H45A C45 H45B 108.3 .
C46 C45 H45A 109.9 .
C46 C45 H45B 109.9 .
C46 C45 P7 109.0(4) .
P7 C45 H45A 109.9 .
P7 C45 H45B 109.9 .
C45 C46 H46A 110.2 .
C45 C46 H46B 110.2 .
C45 C46 P8 107.5(4) .
H46A C46 H46B 108.5 .
P8 C46 H46A 110.2 .
P8 C46 H46B 110.2 .
H47A C47 H47B 107.1 .
C48 C47 H47A 107.7 .
C48 C47 H47B 107.7 .
C48 C47 P7 118.4(5) .
P7 C47 H47A 107.7 .
P7 C47 H47B 107.7 .
C47 C48 H48A 109.5 .
C47 C48 H48B 109.5 .
C47 C48 H48C 109.5 .
H48A C48 H48B 109.5 .
H48A C48 H48C 109.5 .
H48B C48 H48C 109.5 .
H49A C49 H49B 107.6 .
H49C C49 H49D 98(10) .
C50A C49 H49A 108.7 .
C50A C49 H49B 108.7 .
C50A C49 P7 114.4(11) .
C50B C49 H49C 98(9) .
C50B C49 H49D 113(10) .
C50B C49 P7 123.1(9) .
P7 C49 H49A 108.7 .
P7 C49 H49B 108.7 .
P7 C49 H49C 114(9) .
P7 C49 H49D 107(10) .
C49 C50A H50A 109.5 .
C49 C50A H50B 109.5 .
C49 C50A H50C 109.5 .
H50A C50A H50B 109.5 .
H50A C50A H50C 109.5 .
H50B C50A H50C 109.5 .
C49 C50B H50D 109.5 .
C49 C50B H50E 109.5 .
C49 C50B H50F 109.5 .
H50D C50B H50E 109.5 .
H50D C50B H50F 109.5 .
H50E C50B H50F 109.5 .
H51A C51 H51B 107.0 .
C52 C51 H51A 107.4 .
C52 C51 H51B 107.4 .
C52 C51 P8 119.6(5) .
P8 C51 H51A 107.4 .
P8 C51 H51B 107.4 .
C51 C52 H52A 109.5 .
C51 C52 H52B 109.5 .
C51 C52 H52C 109.5 .
H52A C52 H52B 109.5 .
H52A C52 H52C 109.5 .
H52B C52 H52C 109.5 .
H53A C53 H53B 106.8 .
C54 C53 H53A 107.2 .
C54 C53 H53B 107.2 .
C54 C53 P8 120.7(6) .
P8 C53 H53A 107.2 .
P8 C53 H53B 107.2 .
C53 C54 H54A 109.5 .
C53 C54 H54B 109.5 .
C53 C54 H54C 109.5 .
H54A C54 H54B 109.5 .
H54A C54 H54C 109.5 .
H54B C54 H54C 109.5 .
C1 Fe1 C3 175.2(2) .
C1 Fe1 P1 93.06(15) .
C1 Fe1 P2 90.43(15) .
C1 Fe1 P3 91.44(15) .
C1 Fe1 P4 83.71(15) .
C3 Fe1 P1 83.80(15) .
C3 Fe1 P2 92.98(15) .
C3 Fe1 P3 91.69(15) .
C3 Fe1 P4 92.85(15) .
P1 Fe1 P2 85.43(5) .
P1 Fe1 P3 175.49(6) .
P1 Fe1 P4 94.59(5) .
P3 Fe1 P2 94.85(6) .
P3 Fe1 P4 85.58(5) .
P4 Fe1 P2 174.14(6) .
C28 Fe2 P5 94.70(15) .
C28 Fe2 P6 89.75(15) .
C28 Fe2 P7 90.63(15) .
C28 Fe2 P8 84.65(15) .
C30 Fe2 C28 178.5(2) .
C30 Fe2 P5 83.85(15) .
C30 Fe2 P6 90.31(15) .
C30 Fe2 P7 90.82(15) .
C30 Fe2 P8 95.28(15) .
P5 Fe2 P6 85.79(5) .
P5 Fe2 P7 174.64(6) .
P5 Fe2 P8 94.40(5) .
P6 Fe2 P7 94.83(5) .
P8 Fe2 P6 174.40(6) .
P8 Fe2 P7 85.51(5) .
C8 P1 Fe1 106.95(18) .
C10 P1 C8 103.3(3) .
C10 P1 C12 104.4(3) .
C10 P1 Fe1 117.1(2) .
C12 P1 C8 104.0(3) .
C12 P1 Fe1 119.4(2) .
C9 P2 Fe1 109.85(19) .
C14 P2 C9 99.7(3) .
C14 P2 Fe1 118.7(2) .
C16 P2 C9 103.5(3) .
C16 P2 C14 100.4(4) .
C16 P2 Fe1 121.6(3) .
C18 P3 Fe1 109.3(2) .
C20 P3 C18 104.3(4) .
C20 P3 C22 99.0(4) .
C20 P3 Fe1 123.5(3) .
C22 P3 C18 98.6(3) .
C22 P3 Fe1 118.6(2) .
C19 P4 C24 102.8(3) .
C19 P4 C26 104.1(3) .
C19 P4 Fe1 107.2(2) .
C24 P4 C26 103.5(4) .
C24 P4 Fe1 119.7(2) .
C26 P4 Fe1 117.6(2) .
C35 P5 Fe2 107.13(18) .
C37 P5 C35 103.4(3) .
C37 P5 Fe2 119.7(2) .
C39 P5 C35 102.9(3) .
C39 P5 C37 104.0(3) .
C39 P5 Fe2 117.5(2) .
C36 P6 C43 100.2(3) .
C36 P6 Fe2 109.28(18) .
C41 P6 C36 105.8(3) .
C41 P6 C43 101.7(4) .
C41 P6 Fe2 118.1(2) .
C43 P6 Fe2 119.6(2) .
C45 P7 Fe2 109.1(2) .
C47 P7 C45 99.7(3) .
C47 P7 Fe2 118.9(2) .
C49 P7 C45 103.9(4) .
C49 P7 C47 98.7(4) .
C49 P7 Fe2 123.3(3) .
C46 P8 C51 104.2(3) .
C46 P8 C53 102.5(3) .
C46 P8 Fe2 107.6(2) .
C51 P8 C53 103.8(4) .
C51 P8 Fe2 116.9(2) .
C53 P8 Fe2 120.0(2) .
C56 C55 H55 120.0 .
C56 C55 C60 120.0 .
C60 C55 H55 120.0 .
C55 C56 H56 120.0 .
C57 C56 C55 120.0 .
C57 C56 H56 120.0 .
C56 C57 H57 120.0 .
C58 C57 C56 120.0 .
C58 C57 H57 120.0 .
C57 C58 H58 120.0 .
C57 C58 C59 120.0 .
C59 C58 H58 120.0 .
C58 C59 H59 120.0 .
C60 C59 C58 120.0 .
C60 C59 H59 120.0 .
C55 C60 H60 120.0 .
C59 C60 C55 120.0 .
C59 C60 H60 120.0 .
C61 C66 H66 120.0 .
C61 C66 C65 120.0 .
C65 C66 H66 120.0 .
C66 C61 H61 120.0 .
C66 C61 C62 120.0 .
C62 C61 H61 120.0 .
C61 C62 H62 120.0 .
C63 C62 C61 120.0 .
C63 C62 H62 120.0 .
C62 C63 H63 120.0 .
C62 C63 C64 120.0 .
C64 C63 H63 120.0 .
C63 C64 H64 120.0 .
C65 C64 C63 120.0 .
C65 C64 H64 120.0 .
C66 C65 H65 120.0 .
C64 C65 C66 120.0 .
C64 C65 H65 120.0 .

loop_
_geom_bond_atom_site_label_1
_geom_bond_atom_site_label_2
_geom_bond_distance
_geom_bond_site_symmetry_2
C1 C2 1.230(7) .
C1 Fe1 1.935(5) .
C2 C2 1.375(10) 3_566
C3 C4 1.204(8) .
C3 Fe1 1.935(5) .
C4 Sn1A 2.082(6) .
C4 Sn1B 2.085(8) .
C5A H5AA 0.9600 .
C5A H5AB 0.9600 .
C5A H5AC 0.9600 .
C5A Sn1A 2.128(7) .
C6A H6AA 0.9600 .
C6A H6AB 0.9600 .
C6A H6AC 0.9600 .
C6A Sn1A 2.128(7) .
C7A H7AA 0.9600 .
C7A H7AB 0.9600 .
C7A H7AC 0.9600 .
C7A Sn1A 2.162(8) .
C8 H8A 0.9700 .
C8 H8B 0.9700 .
C8 C9 1.506(8) .
C8 P1 1.852(5) .
C9 H9A 0.9700 .
C9 H9B 0.9700 .
C9 P2 1.850(6) .
C10 H10A 0.9700 .
C10 H10B 0.9700 .
C10 C11 1.521(9) .
C10 P1 1.834(6) .
C11 H11A 0.9600 .
C11 H11B 0.9600 .
C11 H11C 0.9600 .
C12 H12A 0.9700 .
C12 H12B 0.9700 .
C12 C13 1.534(8) .
C12 P1 1.850(6) .
C13 H13A 0.9600 .
C13 H13B 0.9600 .
C13 H13C 0.9600 .
C14 H14A 0.9700 .
C14 H14B 0.9700 .
C14 C15 1.525(9) .
C14 P2 1.846(7) .
C15 H15A 0.9600 .
C15 H15B 0.9600 .
C15 H15C 0.9600 .
C16 H16A 0.9700 .
C16 H16B 0.9700 .
C16 C17 1.460(12) .
C16 P2 1.827(6) .
C17 H17A 0.9600 .
C17 H17B 0.9600 .
C17 H17C 0.9600 .
C18 H18A 0.9700 .
C18 H18B 0.9700 .
C18 C19 1.528(9) .
C18 P3 1.867(6) .
C19 H19A 0.9700 .
C19 H19B 0.9700 .
C19 P4 1.818(6) .
C20 H20A 0.9700 .
C20 H20B 0.9700 .
C20 H20C 0.95(13) .
C20 H20D 1.04(13) .
C20 C21A 1.523(14) .
C20 C21B 1.521(13) .
C20 P3 1.820(7) .
C21A H21A 0.9600 .
C21A H21B 0.9600 .
C21A H21C 0.9600 .
C21B H21D 0.9600 .
C21B H21E 0.9600 .
C21B H21F 0.9600 .
C22 H22A 0.9700 .
C22 H22B 0.9700 .
C22 C23 1.506(9) .
C22 P3 1.845(7) .
C23 H23A 0.9600 .
C23 H23B 0.9600 .
C23 H23C 0.9600 .
C24 H24A 0.9700 .
C24 H24B 0.9700 .
C24 C25 1.504(10) .
C24 P4 1.834(6) .
C25 H25A 0.9600 .
C25 H25B 0.9600 .
C25 H25C 0.9600 .
C26 H26A 0.9700 .
C26 H26B 0.9700 .
C26 C27 1.513(9) .
C26 P4 1.841(6) .
C27 H27A 0.9600 .
C27 H27B 0.9600 .
C27 H27C 0.9600 .
C28 C29 1.228(7) .
C28 Fe2 1.927(5) .
C29 C29 1.379(10) 3_666
C30 C31 1.210(8) .
C30 Fe2 1.926(5) .
C31 Sn2A 2.083(6) .
C31 Sn2B 2.121(8) .
C32 H32A 0.9600 .
C32 H32B 0.9600 .
C32 H32C 0.9600 .
C32 Sn2A 2.110(8) .
C33 H33A 0.9600 .
C33 H33B 0.9600 .
C33 H33C 0.9600 .
C33 Sn2A 2.151(7) .
C34 H34A 0.9600 .
C34 H34B 0.9600 .
C34 H34C 0.9600 .
C34 Sn2A 2.141(8) .
C35 H35A 0.9700 .
C35 H35B 0.9700 .
C35 C36 1.519(8) .
C35 P5 1.856(5) .
C36 H36A 0.9700 .
C36 H36B 0.9700 .
C36 P6 1.832(6) .
C37 H37A 0.9700 .
C37 H37B 0.9700 .
C37 C38 1.512(9) .
C37 P5 1.839(6) .
C38 H38A 0.9600 .
C38 H38B 0.9600 .
C38 H38C 0.9600 .
C39 H39A 0.9700 .
C39 H39B 0.9700 .
C39 C40 1.524(9) .
C39 P5 1.831(6) .
C40 H40A 0.9600 .
C40 H40B 0.9600 .
C40 H40C 0.9600 .
C41 H41A 0.9700 .
C41 H41B 0.9700 .
C41 C42 1.470(9) .
C41 P6 1.831(6) .
C42 H42A 0.9600 .
C42 H42B 0.9600 .
C42 H42C 0.9600 .
C43 H43A 0.9700 .
C43 H43B 0.9700 .
C43 C44 1.523(9) .
C43 P6 1.844(7) .
C44 H44A 0.9600 .
C44 H44B 0.9600 .
C44 H44C 0.9600 .
C45 H45A 0.9700 .
C45 H45B 0.9700 .
C45 C46 1.510(9) .
C45 P7 1.860(6) .
C46 H46A 0.9700 .
C46 H46B 0.9700 .
C46 P8 1.828(6) .
C47 H47A 0.9700 .
C47 H47B 0.9700 .
C47 C48 1.509(8) .
C47 P7 1.844(7) .
C48 H48A 0.9600 .
C48 H48B 0.9600 .
C48 H48C 0.9600 .
C49 H49A 0.9700 .
C49 H49B 0.9700 .
C49 H49C 1.06(17) .
C49 H49D 0.97(17) .
C49 C50A 1.498(14) .
C49 C50B 1.495(14) .
C49 P7 1.830(7) .
C50A H50A 0.9600 .
C50A H50B 0.9600 .
C50A H50C 0.9600 .
C50B H50D 0.9600 .
C50B H50E 0.9600 .
C50B H50F 0.9600 .
C51 H51A 0.9700 .
C51 H51B 0.9700 .
C51 C52 1.518(8) .
C51 P8 1.833(6) .
C52 H52A 0.9600 .
C52 H52B 0.9600 .
C52 H52C 0.9600 .
C53 H53A 0.9700 .
C53 H53B 0.9700 .
C53 C54 1.486(11) .
C53 P8 1.841(6) .
C54 H54A 0.9600 .
C54 H54B 0.9600 .
C54 H54C 0.9600 .
Fe1 P1 2.2126(14) .
Fe1 P2 2.2265(14) .
Fe1 P3 2.2202(14) .
Fe1 P4 2.2209(14) .
Fe2 P5 2.2037(15) .
Fe2 P6 2.2221(14) .
Fe2 P7 2.2272(14) .
Fe2 P8 2.2123(14) .
C55 H55 0.9300 .
C55 C56 1.385(9) .
C55 C60 1.386(9) .
C56 H56 0.9300 .
C56 C57 1.385(9) .
C57 H57 0.9300 .
C57 C58 1.385(9) .
C58 H58 0.9300 .
C58 C59 1.386(9) .
C59 H59 0.9300 .
C59 C60 1.386(9) .
C60 H60 0.9300 .
C66 H66 0.9300 .
C66 C61 1.385(13) .
C66 C65 1.386(13) .
C61 H61 0.9300 .
C61 C62 1.386(13) .
C62 H62 0.9300 .
C62 C63 1.386(13) .
C63 H63 0.9300 .
C63 C64 1.386(13) .
C64 H64 0.9300 .
C64 C65 1.386(13) .
C65 H65 0.9300 .
